data_7219409
loop_
_publ_author_name
'Qian, Hui-Fen'
'Wang, Yin-Ge'
'Geng, Jiao'
'Huang, Wei'

_publ_section_title
;
 A rare case of a dye co-crystal showing better dyeing performance
;
_journal_issue 10
_journal_name_full CrystEngComm
_journal_page_first 2083
_journal_paper_doi 10.1039/C4CE02424A
_journal_volume 17
_journal_year 2015
_chemical_formula_moiety 'C17 H18 N4 O2, C16 H16 N4 O2'
_chemical_formula_sum 'C33 H34 N8 O4'
_chemical_formula_weight 606.68
_chemical_name_systematic
; 
 ? 
;
_space_group_IT_number 2
_symmetry_cell_setting triclinic
_symmetry_space_group_name_Hall '-P 1'
_symmetry_space_group_name_H-M 'P -1'
_atom_sites_solution_hydrogens geom
_atom_sites_solution_primary direct
_atom_sites_solution_secondary difmap
_audit_creation_method SHELXL-97
_audit_update_record
;
2014-11-16 deposited with the CCDC.
2015-01-27 downloaded from the CCDC.
;
_cell_angle_alpha 94.579(5)
_cell_angle_beta 91.539(4)
_cell_angle_gamma 98.774(5)
_cell_formula_units_Z 2
_cell_length_a 7.811(2)
_cell_length_b 12.550(4)
_cell_length_c 16.146(5)
_cell_measurement_reflns_used 2052
_cell_measurement_temperature 291(2)
_cell_measurement_theta_max 25.678
_cell_measurement_theta_min 2.162
_cell_volume 1558.0(8)
_computing_cell_refinement SMART
_computing_data_collection 'SMART (BRUKER 2000)'
_computing_data_reduction 'SAINT (BRUKER 2000)'
_computing_molecular_graphics SHELXTL
_computing_publication_material SHELXTL
_computing_structure_refinement SHELXTL
_computing_structure_solution 'SHELXTL (BRUKER 2000)'
_diffrn_ambient_temperature 291(2)
_diffrn_measured_fraction_theta_full 0.994
_diffrn_measured_fraction_theta_max 0.994
_diffrn_measurement_device_type 'Bruker CCD area detector'
_diffrn_measurement_method '\f and \w scans'
_diffrn_radiation_monochromator graphite
_diffrn_radiation_source 'sealed tube'
_diffrn_radiation_type MoK\a
_diffrn_radiation_wavelength 0.71073
_diffrn_reflns_av_R_equivalents 0.0172
_diffrn_reflns_av_sigmaI/netI 0.0296
_diffrn_reflns_limit_h_max 9
_diffrn_reflns_limit_h_min -8
_diffrn_reflns_limit_k_max 14
_diffrn_reflns_limit_k_min -14
_diffrn_reflns_limit_l_max 16
_diffrn_reflns_limit_l_min -19
_diffrn_reflns_number 8747
_diffrn_reflns_theta_full 25.00
_diffrn_reflns_theta_max 25.00
_diffrn_reflns_theta_min 1.27
_diffrn_standards_decay_% 0
_diffrn_standards_interval_count 0
_diffrn_standards_interval_time 0
_diffrn_standards_number 0
_exptl_absorpt_coefficient_mu 0.088
_exptl_absorpt_correction_T_max 0.9912
_exptl_absorpt_correction_T_min 0.9895
_exptl_absorpt_correction_type multi-scan
_exptl_absorpt_process_details 'SADABS, Bruker(2000)'
_exptl_crystal_colour red
_exptl_crystal_density_diffrn 1.293
_exptl_crystal_density_method 'not measured'
_exptl_crystal_description rod
_exptl_crystal_F_000 640
_exptl_crystal_size_max 0.18
_exptl_crystal_size_mid 0.10
_exptl_crystal_size_min 0.10
_refine_diff_density_max 0.555
_refine_diff_density_min -0.323
_refine_diff_density_rms 0.045
_refine_ls_extinction_method none
_refine_ls_goodness_of_fit_ref 0.903
_refine_ls_hydrogen_treatment mixed
_refine_ls_matrix_type full
_refine_ls_number_parameters 421
_refine_ls_number_reflns 5454
_refine_ls_number_restraints 2
_refine_ls_restrained_S_all 0.904
_refine_ls_R_factor_all 0.0970
_refine_ls_R_factor_gt 0.0645
_refine_ls_shift/su_max 0.000
_refine_ls_shift/su_mean 0.000
_refine_ls_structure_factor_coef Fsqd
_refine_ls_weighting_details 'calc w=1/[\s^2^(Fo^2^)+(0.0929P)^2^+1.4880P] where P=(Fo^2^+2Fc^2^)/3'
_refine_ls_weighting_scheme calc
_refine_ls_wR_factor_gt 0.1692
_refine_ls_wR_factor_ref 0.1986
_reflns_number_gt 3513
_reflns_number_total 5458
_reflns_threshold_expression >2sigma(I)
_cod_data_source_file c4ce02424a2.cif
_cod_data_source_block Cocrystal
_cod_depositor_comments 'Adding full bibliography for 7219407--7219409.cif.'
_cod_database_code 7219409

loop_
_symmetry_equiv_pos_as_xyz
'x, y, z'
'-x, -y, -z'

loop_
_atom_site_label
_atom_site_type_symbol
_atom_site_fract_x
_atom_site_fract_y
_atom_site_fract_z
_atom_site_U_iso_or_equiv
_atom_site_adp_type
_atom_site_occupancy
_atom_site_symmetry_multiplicity
_atom_site_calc_flag
_atom_site_refinement_flags
C1 C 0.1602(3) 1.1114(2) 0.07075(17) 0.0445(6) Uani 1 1 d .
C2 C 0.1259(3) 1.1360(2) 0.15448(17) 0.0457(6) Uani 1 1 d .
C3 C 0.0647(4) 1.2336(2) 0.17594(19) 0.0517(7) Uani 1 1 d .
C4 C 0.0408(4) 1.3011(2) 0.1141(2) 0.0622(8) Uani 1 1 d .
H4 H 0.0009 1.3660 0.1281 0.075 Uiso 1 1 calc R
C5 C 0.0748(4) 1.2742(2) 0.0322(2) 0.0636(9) Uani 1 1 d .
H5 H 0.0563 1.3207 -0.0080 0.076 Uiso 1 1 calc R
C6 C 0.1358(4) 1.1794(2) 0.00949(19) 0.0547(7) Uani 1 1 d .
H6 H 0.1601 1.1614 -0.0455 0.066 Uiso 1 1 calc R
C7 C 0.1526(4) 1.0590(2) 0.21885(19) 0.0591(8) Uani 1 1 d .
H7A H 0.1209 1.0880 0.2721 0.089 Uiso 1 1 calc R
H7B H 0.2723 1.0498 0.2216 0.089 Uiso 1 1 calc R
H7C H 0.0817 0.9904 0.2039 0.089 Uiso 1 1 calc R
C8 C 0.0265(5) 1.2672(3) 0.2644(2) 0.0699(9) Uani 1 1 d .
H8A H -0.0556 1.2117 0.2852 0.105 Uiso 1 1 calc R
H8B H -0.0209 1.3335 0.2662 0.105 Uiso 1 1 calc R
H8C H 0.1317 1.2778 0.2982 0.105 Uiso 1 1 calc R
C9 C 0.3272(3) 0.8968(2) -0.04412(17) 0.0449(6) Uani 1 1 d .
C10 C 0.3518(4) 0.8200(2) 0.01682(18) 0.0505(7) Uani 1 1 d .
C11 C 0.4418(4) 0.6994(3) -0.09447(19) 0.0581(8) Uani 1 1 d .
C12 C 0.4219(4) 0.7794(2) -0.15218(17) 0.0502(7) Uani 1 1 d .
C13 C 0.3683(3) 0.8752(2) -0.12961(17) 0.0472(7) Uani 1 1 d .
C14 C 0.4387(6) 0.6485(3) 0.0489(2) 0.0793(10) Uani 1 1 d U
H14A H 0.5297 0.6086 0.0304 0.095 Uiso 1 1 calc R
H14B H 0.4759 0.6870 0.1024 0.095 Uiso 1 1 calc R
C15 C 0.2805(7) 0.5733(4) 0.0578(3) 0.1247(18) Uani 1 1 d U
H15A H 0.1945 0.6118 0.0821 0.187 Uiso 1 1 calc R
H15B H 0.3042 0.5188 0.0931 0.187 Uiso 1 1 calc R
H15C H 0.2383 0.5397 0.0042 0.187 Uiso 1 1 calc R
C16 C 0.4617(4) 0.7501(3) -0.2365(2) 0.0597(8) Uani 1 1 d .
C17 C 0.3481(4) 0.9571(3) -0.18980(18) 0.0591(8) Uani 1 1 d .
H17A H 0.3719 0.9291 -0.2446 0.089 Uiso 1 1 calc R
H17B H 0.4279 1.0222 -0.1741 0.089 Uiso 1 1 calc R
H17C H 0.2317 0.9729 -0.1893 0.089 Uiso 1 1 calc R
C18 C 0.3014(4) 0.5705(2) 0.43246(18) 0.0550(7) Uani 1 1 d .
C19 C 0.2863(4) 0.6803(2) 0.43896(19) 0.0578(8) Uani 1 1 d .
C20 C 0.3315(5) 0.7388(3) 0.3701(2) 0.0703(9) Uani 1 1 d .
C21 C 0.3888(6) 0.6864(4) 0.2997(2) 0.0854(11) Uani 1 1 d .
H21 H 0.4191 0.7255 0.2544 0.102 Uiso 1 1 calc R
C22 C 0.4022(6) 0.5777(3) 0.2951(2) 0.0843(11) Uani 1 1 d .
H22 H 0.4400 0.5444 0.2469 0.101 Uiso 1 1 calc R
C23 C 0.3595(5) 0.5187(3) 0.3617(2) 0.0689(9) Uani 1 1 d .
H23 H 0.3692 0.4456 0.3596 0.083 Uiso 1 1 calc R
C24 C 0.2247(5) 0.7322(3) 0.5166(2) 0.0751(10) Uani 1 1 d .
H24A H 0.1206 0.6891 0.5328 0.113 Uiso 1 1 calc R
H24B H 0.2014 0.8032 0.5069 0.113 Uiso 1 1 calc R
H24C H 0.3125 0.7378 0.5602 0.113 Uiso 1 1 calc R
C25 C 0.3226(6) 0.8588(3) 0.3719(3) 0.1024(14) Uani 1 1 d .
H25A H 0.3482 0.8834 0.3181 0.154 Uiso 1 1 calc R
H25B H 0.4056 0.8976 0.4127 0.154 Uiso 1 1 calc R
H25C H 0.2082 0.8713 0.3860 0.154 Uiso 1 1 calc R
C26 C 0.2159(4) 0.3546(2) 0.56499(19) 0.0550(7) Uani 1 1 d .
C27 C 0.1671(5) 0.4058(3) 0.6431(2) 0.0665(9) Uani 1 1 d .
C28 C 0.1451(5) 0.2324(3) 0.7041(2) 0.0742(10) Uani 1 1 d .
C29 C 0.1822(4) 0.1830(2) 0.6231(2) 0.0603(8) Uani 1 1 d .
C30 C 0.2191(4) 0.2403(2) 0.55589(19) 0.0563(8) Uani 1 1 d .
C31 C 0.0997(10) 0.3994(4) 0.7949(3) 0.164(3) Uani 1 1 d U
H31A H 0.2063 0.4391 0.8193 0.246 Uiso 1 1 calc R
H31B H 0.0533 0.3457 0.8309 0.246 Uiso 1 1 calc R
H31C H 0.0180 0.4481 0.7876 0.246 Uiso 1 1 calc R
C32 C 0.1776(5) 0.0690(3) 0.6183(2) 0.0737(10) Uani 1 1 d .
C33 C 0.2594(5) 0.1867(3) 0.4745(2) 0.0737(10) Uani 1 1 d .
H33A H 0.3063 0.1221 0.4836 0.111 Uiso 1 1 calc R
H33B H 0.3427 0.2351 0.4473 0.111 Uiso 1 1 calc R
H33C H 0.1553 0.1685 0.4401 0.111 Uiso 1 1 calc R
H1 H 0.234(4) 0.965(3) 0.092(2) 0.079(11) Uiso 1 1 d .
H5A H 0.222(4) 0.539(3) 0.552(2) 0.070(10) Uiso 1 1 d .
N1 N 0.2248(3) 1.01372(18) 0.05058(15) 0.0474(6) Uani 1 1 d .
N2 N 0.2688(3) 0.98921(18) -0.02519(14) 0.0464(6) Uani 1 1 d .
N3 N 0.4110(3) 0.7262(2) -0.01127(15) 0.0569(7) Uani 1 1 d .
N4 N 0.4948(4) 0.7269(3) -0.30360(19) 0.0799(9) Uani 1 1 d .
N5 N 0.2565(3) 0.5119(2) 0.50187(17) 0.0588(7) Uani 1 1 d .
N6 N 0.2564(3) 0.4082(2) 0.49856(16) 0.0571(6) Uani 1 1 d .
N7 N 0.1347(5) 0.3425(2) 0.70850(19) 0.0844(10) Uani 1 1 d U
N8 N 0.1712(6) -0.0225(3) 0.6129(2) 0.1048(13) Uani 1 1 d .
O1 O 0.3211(3) 0.83649(17) 0.09108(12) 0.0636(6) Uani 1 1 d .
O2 O 0.4825(4) 0.61104(19) -0.11593(15) 0.0832(8) Uani 1 1 d .
O3 O 0.1546(4) 0.50291(19) 0.65228(16) 0.0859(8) Uani 1 1 d .
O4 O 0.1247(5) 0.1821(2) 0.76561(17) 0.1037(10) Uani 1 1 d .

loop_
_atom_site_aniso_label
_atom_site_aniso_U_11
_atom_site_aniso_U_22
_atom_site_aniso_U_33
_atom_site_aniso_U_23
_atom_site_aniso_U_13
_atom_site_aniso_U_12
C1 0.0401(15) 0.0386(14) 0.0545(17) 0.0015(12) 0.0041(12) 0.0057(12)
C2 0.0415(15) 0.0397(14) 0.0545(17) -0.0004(12) 0.0030(12) 0.0043(12)
C3 0.0451(16) 0.0447(16) 0.0645(19) -0.0043(14) 0.0045(13) 0.0078(13)
C4 0.063(2) 0.0437(17) 0.082(2) -0.0018(16) 0.0072(17) 0.0173(15)
C5 0.069(2) 0.0506(18) 0.076(2) 0.0178(16) 0.0067(17) 0.0167(16)
C6 0.0566(18) 0.0531(17) 0.0557(18) 0.0041(14) 0.0052(14) 0.0119(14)
C7 0.066(2) 0.0538(18) 0.0597(19) 0.0046(14) 0.0107(15) 0.0162(15)
C8 0.074(2) 0.062(2) 0.073(2) -0.0159(17) 0.0096(17) 0.0177(17)
C9 0.0413(15) 0.0449(15) 0.0477(15) -0.0017(12) 0.0024(12) 0.0072(12)
C10 0.0516(17) 0.0497(16) 0.0507(17) -0.0033(13) 0.0014(13) 0.0128(13)
C11 0.0599(19) 0.0584(19) 0.0578(19) -0.0042(15) 0.0028(15) 0.0197(15)
C12 0.0476(16) 0.0554(17) 0.0473(16) -0.0047(13) 0.0039(13) 0.0116(13)
C13 0.0405(15) 0.0522(16) 0.0470(16) -0.0027(12) 0.0002(12) 0.0050(13)
C14 0.111(3) 0.077(2) 0.063(2) 0.0102(18) 0.009(2) 0.0529(19)
C15 0.129(4) 0.120(4) 0.140(4) 0.056(3) 0.030(4) 0.041(3)
C16 0.0575(19) 0.063(2) 0.059(2) -0.0055(15) 0.0066(15) 0.0138(16)
C17 0.063(2) 0.0617(19) 0.0532(18) 0.0061(14) 0.0072(15) 0.0116(16)
C18 0.0606(19) 0.0522(17) 0.0517(17) 0.0077(14) -0.0002(14) 0.0061(14)
C19 0.0598(19) 0.0559(18) 0.0576(18) 0.0061(14) -0.0059(15) 0.0092(15)
C20 0.073(2) 0.065(2) 0.075(2) 0.0210(18) -0.0081(18) 0.0077(18)
C21 0.097(3) 0.092(3) 0.067(2) 0.027(2) 0.003(2) 0.004(2)
C22 0.102(3) 0.092(3) 0.060(2) 0.007(2) 0.014(2) 0.015(2)
C23 0.081(2) 0.063(2) 0.063(2) 0.0005(16) 0.0068(18) 0.0112(18)
C24 0.087(3) 0.064(2) 0.077(2) -0.0001(18) 0.0010(19) 0.0228(19)
C25 0.118(4) 0.072(3) 0.123(4) 0.035(2) 0.005(3) 0.020(2)
C26 0.0599(19) 0.0507(17) 0.0551(18) 0.0085(14) 0.0065(14) 0.0082(14)
C27 0.078(2) 0.0526(19) 0.072(2) 0.0082(16) 0.0184(18) 0.0157(17)
C28 0.097(3) 0.058(2) 0.070(2) 0.0154(18) 0.023(2) 0.0114(19)
C29 0.071(2) 0.0488(17) 0.0617(19) 0.0061(15) 0.0074(16) 0.0078(15)
C30 0.0593(19) 0.0513(17) 0.0574(18) 0.0030(14) -0.0003(14) 0.0070(14)
C31 0.316(8) 0.089(3) 0.120(3) 0.047(2) 0.147(5) 0.097(4)
C32 0.102(3) 0.053(2) 0.067(2) 0.0094(16) 0.0081(19) 0.0141(19)
C33 0.101(3) 0.059(2) 0.061(2) 0.0000(16) 0.0071(19) 0.0156(19)
N1 0.0504(14) 0.0429(13) 0.0494(14) -0.0015(11) 0.0050(11) 0.0116(11)
N2 0.0433(13) 0.0457(13) 0.0493(14) -0.0013(10) 0.0045(10) 0.0063(10)
N3 0.0717(17) 0.0542(15) 0.0500(14) 0.0025(11) 0.0027(12) 0.0277(13)
N4 0.091(2) 0.089(2) 0.0623(19) -0.0099(16) 0.0136(16) 0.0258(18)
N5 0.0693(18) 0.0484(15) 0.0605(17) 0.0075(13) 0.0071(14) 0.0132(13)
N6 0.0621(16) 0.0481(15) 0.0607(16) 0.0057(12) 0.0005(12) 0.0070(12)
N7 0.121(3) 0.0590(18) 0.0803(19) 0.0182(14) 0.0415(19) 0.0226(17)
N8 0.169(4) 0.058(2) 0.089(2) 0.0099(17) 0.016(2) 0.022(2)
O1 0.0879(16) 0.0616(13) 0.0462(12) 0.0013(10) 0.0070(11) 0.0277(12)
O2 0.116(2) 0.0669(15) 0.0752(16) -0.0045(12) 0.0125(14) 0.0463(15)
O3 0.124(2) 0.0551(14) 0.0851(17) 0.0086(12) 0.0366(15) 0.0282(14)
O4 0.167(3) 0.0711(17) 0.0775(18) 0.0213(14) 0.0384(18) 0.0180(18)

loop_
_atom_type_symbol
_atom_type_description
_atom_type_scat_dispersion_real
_atom_type_scat_dispersion_imag
_atom_type_scat_source
C C 0.0033 0.0016 'International Tables Vol C Tables 4.2.6.8 and 6.1.1.4'
H H 0.0000 0.0000 'International Tables Vol C Tables 4.2.6.8 and 6.1.1.4'
N N 0.0061 0.0033 'International Tables Vol C Tables 4.2.6.8 and 6.1.1.4'
O O 0.0106 0.0060 'International Tables Vol C Tables 4.2.6.8 and 6.1.1.4'

loop_
_geom_angle_atom_site_label_1
_geom_angle_atom_site_label_2
_geom_angle_atom_site_label_3
_geom_angle
C6 C1 C2 122.6(2)
C6 C1 N1 120.2(2)
C2 C1 N1 117.2(2)
C3 C2 C1 118.0(3)
C3 C2 C7 121.2(3)
C1 C2 C7 120.8(2)
C4 C3 C2 118.9(3)
C4 C3 C8 119.4(3)
C2 C3 C8 121.7(3)
C5 C4 C3 121.6(3)
C5 C4 H4 119.2
C3 C4 H4 119.2
C6 C5 C4 120.8(3)
C6 C5 H5 119.6
C4 C5 H5 119.6
C5 C6 C1 118.1(3)
C5 C6 H6 120.9
C1 C6 H6 120.9
C2 C7 H7A 109.5
C2 C7 H7B 109.5
H7A C7 H7B 109.5
C2 C7 H7C 109.5
H7A C7 H7C 109.5
H7B C7 H7C 109.5
C3 C8 H8A 109.5
C3 C8 H8B 109.5
H8A C8 H8B 109.5
C3 C8 H8C 109.5
H8A C8 H8C 109.5
H8B C8 H8C 109.5
N2 C9 C13 116.3(2)
N2 C9 C10 123.3(2)
C13 C9 C10 120.5(2)
O1 C10 N3 120.1(3)
O1 C10 C9 122.4(2)
N3 C10 C9 117.4(2)
O2 C11 N3 120.1(3)
O2 C11 C12 122.9(3)
N3 C11 C12 117.0(2)
C13 C12 C16 121.7(3)
C13 C12 C11 123.2(3)
C16 C12 C11 115.0(3)
C12 C13 C9 118.0(3)
C12 C13 C17 122.8(3)
C9 C13 C17 119.2(2)
C15 C14 N3 110.8(3)
C15 C14 H14A 109.5
N3 C14 H14A 109.5
C15 C14 H14B 109.5
N3 C14 H14B 109.5
H14A C14 H14B 108.1
C14 C15 H15A 109.5
C14 C15 H15B 109.5
H15A C15 H15B 109.5
C14 C15 H15C 109.5
H15A C15 H15C 109.5
H15B C15 H15C 109.5
N4 C16 C12 179.5(4)
C13 C17 H17A 109.5
C13 C17 H17B 109.5
H17A C17 H17B 109.5
C13 C17 H17C 109.5
H17A C17 H17C 109.5
H17B C17 H17C 109.5
C23 C18 C19 122.8(3)
C23 C18 N5 119.9(3)
C19 C18 N5 117.4(3)
C18 C19 C20 117.4(3)
C18 C19 C24 120.6(3)
C20 C19 C24 122.0(3)
C21 C20 C19 119.4(3)
C21 C20 C25 119.3(4)
C19 C20 C25 121.3(4)
C22 C21 C20 121.8(4)
C22 C21 H21 119.1
C20 C21 H21 119.1
C23 C22 C21 119.9(4)
C23 C22 H22 120.0
C21 C22 H22 120.0
C22 C23 C18 118.6(3)
C22 C23 H23 120.7
C18 C23 H23 120.7
C19 C24 H24A 109.5
C19 C24 H24B 109.5
H24A C24 H24B 109.5
C19 C24 H24C 109.5
H24A C24 H24C 109.5
H24B C24 H24C 109.5
C20 C25 H25A 109.5
C20 C25 H25B 109.5
H25A C25 H25B 109.5
C20 C25 H25C 109.5
H25A C25 H25C 109.5
H25B C25 H25C 109.5
N6 C26 C30 116.3(3)
N6 C26 C27 123.4(3)
C30 C26 C27 120.3(3)
O3 C27 N7 119.7(3)
O3 C27 C26 122.3(3)
N7 C27 C26 118.0(3)
O4 C28 N7 120.7(3)
O4 C28 C29 123.1(3)
N7 C28 C29 116.2(3)
C30 C29 C32 121.4(3)
C30 C29 C28 123.4(3)
C32 C29 C28 115.2(3)
C29 C30 C26 118.0(3)
C29 C30 C33 121.6(3)
C26 C30 C33 120.3(3)
N7 C31 H31A 109.5
N7 C31 H31B 109.5
H31A C31 H31B 109.5
N7 C31 H31C 109.5
H31A C31 H31C 109.5
H31B C31 H31C 109.5
N8 C32 C29 178.3(4)
C30 C33 H33A 109.5
C30 C33 H33B 109.5
H33A C33 H33B 109.5
C30 C33 H33C 109.5
H33A C33 H33C 109.5
H33B C33 H33C 109.5
N2 N1 C1 120.2(2)
N2 N1 H1 120(2)
C1 N1 H1 120(2)
N1 N2 C9 120.1(2)
C10 N3 C11 123.7(2)
C10 N3 C14 118.5(2)
C11 N3 C14 117.8(2)
N6 N5 C18 120.9(3)
N6 N5 H5A 112(2)
C18 N5 H5A 127(2)
N5 N6 C26 120.0(3)
C27 N7 C28 123.8(3)
C27 N7 C31 118.1(3)
C28 N7 C31 117.9(3)

loop_
_geom_bond_atom_site_label_1
_geom_bond_atom_site_label_2
_geom_bond_distance
C1 C6 1.384(4)
C1 C2 1.404(4)
C1 N1 1.414(3)
C2 C3 1.403(4)
C2 C7 1.505(4)
C3 C4 1.387(4)
C3 C8 1.508(4)
C4 C5 1.380(4)
C4 H4 0.9300
C5 C6 1.375(4)
C5 H5 0.9300
C6 H6 0.9300
C7 H7A 0.9600
C7 H7B 0.9600
C7 H7C 0.9600
C8 H8A 0.9600
C8 H8B 0.9600
C8 H8C 0.9600
C9 N2 1.326(3)
C9 C13 1.440(4)
C9 C10 1.461(4)
C10 O1 1.237(3)
C10 N3 1.377(3)
C11 O2 1.226(3)
C11 N3 1.395(4)
C11 C12 1.445(4)
C12 C13 1.358(4)
C12 C16 1.437(4)
C13 C17 1.493(4)
C14 C15 1.454(6)
C14 N3 1.465(4)
C14 H14A 0.9700
C14 H14B 0.9700
C15 H15A 0.9600
C15 H15B 0.9600
C15 H15C 0.9600
C16 N4 1.145(4)
C17 H17A 0.9600
C17 H17B 0.9600
C17 H17C 0.9600
C18 C23 1.390(4)
C18 C19 1.396(4)
C18 N5 1.413(4)
C19 C20 1.404(4)
C19 C24 1.492(5)
C20 C21 1.386(5)
C20 C25 1.516(5)
C21 C22 1.380(5)
C21 H21 0.9300
C22 C23 1.374(5)
C22 H22 0.9300
C23 H23 0.9300
C24 H24A 0.9600
C24 H24B 0.9600
C24 H24C 0.9600
C25 H25A 0.9600
C25 H25B 0.9600
C25 H25C 0.9600
C26 N6 1.331(4)
C26 C30 1.434(4)
C26 C27 1.457(4)
C27 O3 1.235(4)
C27 N7 1.377(4)
C28 O4 1.220(4)
C28 N7 1.393(4)
C28 C29 1.458(5)
C29 C30 1.362(4)
C29 C32 1.422(5)
C30 C33 1.491(4)
C31 N7 1.566(5)
C31 H31A 0.9600
C31 H31B 0.9600
C31 H31C 0.9600
C32 N8 1.137(4)
C33 H33A 0.9600
C33 H33B 0.9600
C33 H33C 0.9600
N1 N2 1.306(3)
N1 H1 0.96(3)
N5 N6 1.298(3)
N5 H5A 0.92(3)
